data_7053153
loop_
_publ_author_name
'Kwon, Jongchul'
'Hong, Jung-Pyo'
'Lee, Seonghoon'
'Hong, Jong-In'

_publ_section_title
;
 4,4&#x2032;-Di(pyren-1-yl)-1,1&#x2032;-biphenyl as an efficient material
 for organic light-emitting diodes and thin-film transistors
;
_journal_issue 9
_journal_name_full 'New Journal of Chemistry'
_journal_page_first 2881
_journal_paper_doi 10.1039/c3nj00295k
_journal_volume 37
_journal_year 2013
_chemical_formula_moiety 'C44 H26'
_chemical_formula_sum 'C44 H26'
_chemical_formula_weight 554.65
_chemical_name_common '4,4'-dipyrenyl-biphenyl ?'
_chemical_name_systematic
;
?
;
_space_group_IT_number 2
_symmetry_cell_setting triclinic
_symmetry_space_group_name_Hall '-P 1'
_symmetry_space_group_name_H-M 'P -1'
_atom_sites_solution_hydrogens geom
_atom_sites_solution_primary direct
_atom_sites_solution_secondary difmap
_audit_conform_dict_location ftp://ftp.iucr.org/pub/cif_core.dic
_audit_conform_dict_name cif_core.dic
_audit_conform_dict_version 2.3
_audit_creation_date 2013-04-22T14:04:56-00:00
_audit_creation_method 'WinGX routine CIF_UPDATE'
_cell_angle_alpha 99.129(3)
_cell_angle_beta 90.439(3)
_cell_angle_gamma 114.943(2)
_cell_formula_units_Z 1
_cell_length_a 8.0943(4)
_cell_length_b 8.7229(4)
_cell_length_c 10.6687(5)
_cell_measurement_temperature 296(2)
_cell_volume 672.02(6)
_computing_structure_refinement 'SHELXL-97 (Sheldrick, 1997)'
_diffrn_ambient_temperature 296(2)
_diffrn_measured_fraction_theta_full 0.991
_diffrn_measured_fraction_theta_max 0.991
_diffrn_radiation_monochromator graphite
_diffrn_radiation_type MoK\a
_diffrn_radiation_wavelength 0.71073
_diffrn_reflns_av_R_equivalents 0.1947
_diffrn_reflns_av_unetI/netI 0.1306
_diffrn_reflns_limit_h_max 10
_diffrn_reflns_limit_h_min -10
_diffrn_reflns_limit_k_max 11
_diffrn_reflns_limit_k_min -10
_diffrn_reflns_limit_l_max 13
_diffrn_reflns_limit_l_min -13
_diffrn_reflns_number 8866
_diffrn_reflns_theta_full 27.6
_diffrn_reflns_theta_max 27.6
_diffrn_reflns_theta_min 1.94
_exptl_absorpt_coefficient_mu 0.078
_exptl_absorpt_correction_type none
_exptl_crystal_density_diffrn 1.371
_exptl_crystal_density_method 'not measured'
_exptl_crystal_F_000 290
_exptl_crystal_size_max 0.39
_exptl_crystal_size_mid 0.13
_exptl_crystal_size_min 0.08
_refine_diff_density_max 0.496
_refine_diff_density_min -0.483
_refine_diff_density_rms 0.103
_refine_ls_extinction_method none
_refine_ls_goodness_of_fit_ref 1.014
_refine_ls_hydrogen_treatment constr
_refine_ls_matrix_type full
_refine_ls_number_parameters 199
_refine_ls_number_reflns 3107
_refine_ls_number_restraints 0
_refine_ls_restrained_S_all 1.014
_refine_ls_R_factor_all 0.0849
_refine_ls_R_factor_gt 0.0753
_refine_ls_shift/su_max 0
_refine_ls_shift/su_mean 0
_refine_ls_structure_factor_coef Fsqd
_refine_ls_weighting_details 'calc w=1/[\s^2^(Fo^2^)+(0.1210P)^2^+0.0000P] where P=(Fo^2^+2Fc^2^)/3'
_refine_ls_weighting_scheme calc
_refine_ls_wR_factor_gt 0.1927
_refine_ls_wR_factor_ref 0.2041
_reflns_number_gt 2419
_reflns_number_total 3107
_reflns_threshold_expression >2sigma(I)
_cod_data_source_file c3nj00295k.txt
_cod_data_source_block snu3
_cod_depositor_comments
;
The following automatic conversions were performed:

'_symmetry_cell_setting' value 'Triclinic' changed to 'triclinic'
according to /home/saulius/struct/CIF-dictionaries/cif_core.dic
dictionary named 'cif_core.dic' version 2.4.2 from 2011-04-26.

Automatic conversion script
Id: cif_fix_values 1891 2012-01-12 08:04:46Z andrius 
;
_cod_database_code 7053153

loop_
_symmetry_equiv_pos_as_xyz
'x, y, z'
'-x, -y, -z'

loop_
_atom_site_label
_atom_site_type_symbol
_atom_site_fract_x
_atom_site_fract_y
_atom_site_fract_z
_atom_site_U_iso_or_equiv
_atom_site_adp_type
_atom_site_occupancy
_atom_site_symmetry_multiplicity
_atom_site_calc_flag
_atom_site_refinement_flags
C1 C 0.04879(17) -0.40498(14) 0.52199(11) 0.0190(3) Uani 1 1 d .
C2 C 0.02798(19) -0.32774(16) 0.64229(12) 0.0240(3) Uani 1 1 d .
H2 H -0.0488 -0.3957 0.6957 0.029 Uiso 1 1 calc R
C3 C 0.1199(2) -0.15138(16) 0.68351(12) 0.0252(4) Uani 1 1 d .
H3 H 0.1047 -0.1038 0.7645 0.03 Uiso 1 1 calc R
C4 C 0.23408(19) -0.04440(16) 0.60630(12) 0.0214(3) Uani 1 1 d .
C5 C 0.2528(2) -0.12050(16) 0.48523(12) 0.0264(4) Uani 1 1 d .
H5 H 0.3262 -0.0518 0.4308 0.032 Uiso 1 1 calc R
C6 C 0.1637(2) -0.29712(16) 0.44487(12) 0.0259(4) Uani 1 1 d .
H6 H 0.1811 -0.3447 0.3645 0.031 Uiso 1 1 calc R
C7 C 0.32498(19) 0.14648(16) 0.64517(12) 0.0206(3) Uani 1 1 d .
C8 C 0.45323(18) 0.22894(16) 0.75253(12) 0.0189(3) Uani 1 1 d .
C9 C 0.53223(18) 0.41210(16) 0.78387(12) 0.0193(3) Uani 1 1 d .
C10 C 0.48442(19) 0.50866(16) 0.70791(12) 0.0211(3) Uani 1 1 d .
C11 C 0.3577(2) 0.42211(17) 0.60223(12) 0.0236(3) Uani 1 1 d .
H11 H 0.3253 0.4843 0.5516 0.028 Uiso 1 1 calc R
C12 C 0.27997(19) 0.24433(17) 0.57233(12) 0.0234(3) Uani 1 1 d .
H12 H 0.1956 0.189 0.5018 0.028 Uiso 1 1 calc R
C13 C 0.51004(19) 0.13776(16) 0.83116(12) 0.0228(3) Uani 1 1 d .
H13 H 0.4639 0.0188 0.8099 0.027 Uiso 1 1 calc R
C14 C 0.6295(2) 0.22105(17) 0.93588(12) 0.0246(3) Uani 1 1 d .
H14 H 0.6621 0.1578 0.9853 0.03 Uiso 1 1 calc R
C15 C 0.70677(19) 0.40519(17) 0.97189(12) 0.0228(3) Uani 1 1 d .
C16 C 0.65959(19) 0.49906(16) 0.89370(12) 0.0204(3) Uani 1 1 d .
C17 C 0.7368(2) 0.68210(17) 0.92521(13) 0.0234(4) Uani 1 1 d .
C18 C 0.6860(2) 0.77529(16) 0.84549(14) 0.0271(4) Uani 1 1 d .
H18 H 0.7365 0.8946 0.8655 0.032 Uiso 1 1 calc R
C19 C 0.5660(2) 0.69334(17) 0.74175(13) 0.0257(4) Uani 1 1 d .
H19 H 0.5357 0.7571 0.6915 0.031 Uiso 1 1 calc R
C20 C 0.8267(2) 0.49248(19) 1.08155(13) 0.0286(4) Uani 1 1 d .
H20 H 0.8571 0.4309 1.1339 0.034 Uiso 1 1 calc R
C21 C 0.9002(2) 0.6703(2) 1.11224(13) 0.0310(4) Uani 1 1 d .
H21 H 0.9796 0.7271 1.1851 0.037 Uiso 1 1 calc R
C22 C 0.8569(2) 0.76344(18) 1.03591(13) 0.0284(4) Uani 1 1 d .
H22 H 0.908 0.8826 1.0579 0.034 Uiso 1 1 calc R

loop_
_atom_site_aniso_label
_atom_site_aniso_U_11
_atom_site_aniso_U_22
_atom_site_aniso_U_33
_atom_site_aniso_U_23
_atom_site_aniso_U_13
_atom_site_aniso_U_12
C1 0.0228(7) 0.0206(7) 0.0150(6) -0.0011(5) -0.0023(5) 0.0122(5)
C2 0.0308(8) 0.0227(7) 0.0168(6) 0.0021(5) 0.0020(5) 0.0104(5)
C3 0.0329(8) 0.0248(7) 0.0153(6) -0.0024(5) 0.0031(5) 0.0119(6)
C4 0.0246(7) 0.0212(6) 0.0182(6) -0.0012(5) -0.0022(5) 0.0114(5)
C5 0.0321(8) 0.0236(7) 0.0207(7) 0.0018(5) 0.0059(6) 0.0099(6)
C6 0.0334(8) 0.0236(7) 0.0179(7) -0.0025(5) 0.0052(5) 0.0114(6)
C7 0.0249(7) 0.0207(6) 0.0167(6) 0.0001(5) 0.0024(5) 0.0114(5)
C8 0.0228(7) 0.0213(6) 0.0142(6) 0.0005(5) 0.0025(5) 0.0117(5)
C9 0.0222(7) 0.0202(6) 0.0160(7) 0.0004(5) 0.0027(5) 0.0106(5)
C10 0.0261(7) 0.0212(6) 0.0180(7) 0.0022(5) 0.0048(5) 0.0125(5)
C11 0.0293(8) 0.0270(7) 0.0195(7) 0.0061(5) 0.0022(5) 0.0161(6)
C12 0.0260(7) 0.0266(7) 0.0169(6) 0.0007(5) -0.0027(5) 0.0116(6)
C13 0.0282(7) 0.0214(6) 0.0206(7) 0.0018(5) 0.0017(5) 0.0131(5)
C14 0.0301(8) 0.0304(7) 0.0190(7) 0.0049(5) 0.0010(5) 0.0182(6)
C15 0.0227(7) 0.0298(7) 0.0167(7) -0.0002(5) 0.0027(5) 0.0134(6)
C16 0.0214(7) 0.0244(7) 0.0148(7) -0.0013(5) 0.0035(5) 0.0110(5)
C17 0.0243(7) 0.0241(7) 0.0183(7) -0.0022(5) 0.0051(5) 0.0090(5)
C18 0.0319(8) 0.0194(6) 0.0279(7) 0.0006(5) 0.0076(6) 0.0103(6)
C19 0.0334(8) 0.0216(7) 0.0259(7) 0.0053(5) 0.0070(6) 0.0149(6)
C20 0.0286(8) 0.0407(8) 0.0183(7) 0.0005(6) 0.0000(6) 0.0181(6)
C21 0.0256(8) 0.0412(8) 0.0182(7) -0.0068(6) -0.0009(5) 0.0109(6)
C22 0.0274(8) 0.0275(7) 0.0215(7) -0.0066(5) 0.0042(6) 0.0071(6)

loop_
_atom_type_symbol
_atom_type_description
_atom_type_scat_dispersion_real
_atom_type_scat_dispersion_imag
_atom_type_scat_source
C C 0.0033 0.0016 'International Tables Vol C Tables 4.2.6.8 and 6.1.1.4'
H H 0 0 'International Tables Vol C Tables 4.2.6.8 and 6.1.1.4'

loop_
_geom_angle_atom_site_label_1
_geom_angle_atom_site_label_2
_geom_angle_atom_site_label_3
_geom_angle
_geom_angle_site_symmetry_3
C6 C1 C2 117.15(11) .
C6 C1 C1 121.59(13) 2_546
C2 C1 C1 121.25(14) 2_546
C3 C2 C1 121.23(12) .
C2 C3 C4 121.42(11) .
C3 C4 C5 117.59(12) .
C3 C4 C7 122.39(11) .
C5 C4 C7 119.89(12) .
C6 C5 C4 121.02(12) .
C5 C6 C1 121.57(11) .
C12 C7 C8 119.73(12) .
C12 C7 C4 118.06(11) .
C8 C7 C4 122.21(12) .
C7 C8 C9 118.60(12) .
C7 C8 C13 123.25(12) .
C9 C8 C13 118.15(12) .
C10 C9 C8 120.53(12) .
C10 C9 C16 119.60(12) .
C8 C9 C16 119.86(13) .
C11 C10 C9 119.04(12) .
C11 C10 C19 121.56(13) .
C9 C10 C19 119.40(12) .
C12 C11 C10 120.45(13) .
C11 C12 C7 121.66(12) .
C14 C13 C8 121.60(12) .
C13 C14 C15 121.34(13) .
C20 C15 C16 119.62(13) .
C20 C15 C14 121.93(13) .
C16 C15 C14 118.44(12) .
C15 C16 C17 119.85(13) .
C15 C16 C9 120.53(12) .
C17 C16 C9 119.61(13) .
C22 C17 C16 118.28(14) .
C22 C17 C18 122.58(13) .
C16 C17 C18 119.12(12) .
C19 C18 C17 121.31(12) .
C18 C19 C10 120.96(14) .
C21 C20 C15 120.25(14) .
C22 C21 C20 120.66(13) .
C21 C22 C17 121.32(13) .

loop_
_geom_bond_atom_site_label_1
_geom_bond_atom_site_label_2
_geom_bond_distance
_geom_bond_site_symmetry_2
C1 C6 1.3952(18) .
C1 C2 1.3979(17) .
C1 C1 1.495(2) 2_546
C2 C3 1.3887(17) .
C3 C4 1.3899(19) .
C4 C5 1.3957(18) .
C4 C7 1.4928(16) .
C5 C6 1.3880(17) .
C7 C12 1.3905(19) .
C7 C8 1.4133(18) .
C8 C9 1.4279(17) .
C8 C13 1.4360(19) .
C9 C10 1.415(2) .
C9 C16 1.4321(19) .
C10 C11 1.3973(19) .
C10 C19 1.4409(17) .
C11 C12 1.3855(17) .
C13 C14 1.3583(19) .
C14 C15 1.4395(18) .
C15 C20 1.4026(19) .
C15 C16 1.410(2) .
C16 C17 1.4274(17) .
C17 C22 1.406(2) .
C17 C18 1.432(2) .
C18 C19 1.351(2) .
C20 C21 1.3875(19) .
C21 C22 1.375(2) .
